data_4306457
loop_
_publ_author_name
'Mathias U. Kramer'
'Dominique Robert'
'Stefan Arndt'
'Peter M. Zeimentz'
'Thomas P. Spaniol'
'Ahmed Yahia'
'Laurent Maron'
'Odile Eisenstein'
'Jun Okuda'

_publ_contact_author_address
;
        Institute for Inorganic Chemistry
        RWTH Aachen University
        Landoltweg 1
        D-52074 Aachen
        Germany
;
_publ_contact_author_email jun.okuda@ac.rwth-aachen.de
_publ_contact_author_fax '0049 241 8092644'
_publ_contact_author_name 'Jun Okuda'
_publ_contact_author_phone '0049 241 8094645'
_publ_section_title
;
Cationic Methyl Complexes of the Rare-Earth Metals: An Experimental and
Computational Study on Synthesis, Structure, and Reactivity
;
_journal_name_full 'Inorganic Chemistry'
_journal_page_first 9265
_journal_page_last 9278
_journal_paper_doi 10.1021/ic801259n
_journal_volume 47
_journal_year 2008
_chemical_formula_sum 'C29 H73 Li3 O5 Sc2'
_chemical_formula_weight 612.61
_chemical_name_systematic
;

 ?

;
_space_group_IT_number 110
_symmetry_cell_setting tetragonal
_symmetry_space_group_name_Hall 'I 4bw -2c'
_symmetry_space_group_name_H-M 'I 41 c d'
_atom_sites_solution_hydrogens geom
_atom_sites_solution_primary direct
_atom_sites_solution_secondary difmap
_audit_creation_method SHELXL-97
_cell_angle_alpha 90.00
_cell_angle_beta 90.00
_cell_angle_gamma 90.00
_cell_formula_units_Z 8
_cell_length_a 16.340(3)
_cell_length_b 16.340(3)
_cell_length_c 29.970(2)
_cell_measurement_reflns_used 5864
_cell_measurement_temperature 130(2)
_cell_measurement_theta_max 22.30
_cell_measurement_theta_min 2.22
_cell_volume 8002(2)
_computing_cell_refinement 'Bruker SMART (2001)'
_computing_data_collection 'Bruker SMART (2001)'
_computing_data_reduction 'Bruker SAINT+ (1999)'
_computing_molecular_graphics 'Ortep-3 for Windows (Farrugia, 1997)'
_computing_structure_refinement 'SHELXL-97 (Sheldrick, 1997)'
_computing_structure_solution 'SHELXS-86 (Sheldrick, 1986)'
_diffrn_ambient_temperature 130(2)
_diffrn_measured_fraction_theta_full 0.999
_diffrn_measured_fraction_theta_max 0.999
_diffrn_measurement_device_type 'CCD area detector'
_diffrn_measurement_method 'omega scans'
_diffrn_radiation_monochromator graphite
_diffrn_radiation_source 'fine-focus sealed tube'
_diffrn_radiation_type MoK\a
_diffrn_radiation_wavelength 0.71073
_diffrn_reflns_av_R_equivalents 0.0369
_diffrn_reflns_av_sigmaI/netI 0.0210
_diffrn_reflns_limit_h_max 21
_diffrn_reflns_limit_h_min -21
_diffrn_reflns_limit_k_max 21
_diffrn_reflns_limit_k_min -21
_diffrn_reflns_limit_l_max 38
_diffrn_reflns_limit_l_min -38
_diffrn_reflns_number 48000
_diffrn_reflns_theta_full 27.55
_diffrn_reflns_theta_max 27.55
_diffrn_reflns_theta_min 2.23
_exptl_absorpt_coefficient_mu 0.367
_exptl_absorpt_correction_T_max 0.8979
_exptl_absorpt_correction_T_min 0.7705
_exptl_absorpt_correction_type empirical
_exptl_absorpt_process_details 'Bruker SADABS'
_exptl_crystal_colour yellow
_exptl_crystal_density_diffrn 1.017
_exptl_crystal_density_method 'not measured'
_exptl_crystal_description fragment
_exptl_crystal_F_000 2704
_exptl_crystal_size_max 0.75
_exptl_crystal_size_mid 0.50
_exptl_crystal_size_min 0.30
_refine_diff_density_max 0.456
_refine_diff_density_min -0.251
_refine_diff_density_rms 0.059
_refine_ls_abs_structure_details 'Flack H D (1983), Acta Cryst. A39, 876-881'
_refine_ls_abs_structure_Flack 0.00(5)
_refine_ls_extinction_method none
_refine_ls_goodness_of_fit_ref 1.064
_refine_ls_hydrogen_treatment noref
_refine_ls_matrix_type full
_refine_ls_number_parameters 183
_refine_ls_number_reflns 4610
_refine_ls_number_restraints 1
_refine_ls_restrained_S_all 1.064
_refine_ls_R_factor_all 0.0708
_refine_ls_R_factor_gt 0.0585
_refine_ls_shift/su_max 0.000
_refine_ls_shift/su_mean 0.000
_refine_ls_structure_factor_coef Fsqd
_refine_ls_weighting_details 'calc w=1/[\s^2^(Fo^2^)+(0.0986P)^2^+4.8466P] where P=(Fo^2^+2Fc^2^)/3'
_refine_ls_weighting_scheme calc
_refine_ls_wR_factor_gt 0.1557
_refine_ls_wR_factor_ref 0.1679
_reflns_number_gt 3864
_reflns_number_total 4610
_reflns_threshold_expression >2sigma(I)
_cod_data_source_file ic801259n_si_002_01.cif
_cod_data_source_block 1'-Sc
_cod_database_code 4306457

loop_
_symmetry_equiv_pos_as_xyz
'x, y, z'
'-x, -y, z'
'-y, x+1/2, z+1/4'
'y, -x+1/2, z+1/4'
'-x, y, z+1/2'
'x, -y, z+1/2'
'y+1/2, x, z+1/4'
'-y+1/2, -x, z+1/4'
'x+1/2, y+1/2, z+1/2'
'-x+1/2, -y+1/2, z+1/2'
'-y+1/2, x+1, z+3/4'
'y+1/2, -x+1, z+3/4'
'-x+1/2, y+1/2, z+1'
'x+1/2, -y+1/2, z+1'
'y+1, x+1/2, z+3/4'
'-y+1, -x+1/2, z+3/4'

loop_
_atom_site_label
_atom_site_type_symbol
_atom_site_fract_x
_atom_site_fract_y
_atom_site_fract_z
_atom_site_U_iso_or_equiv
_atom_site_adp_type
_atom_site_occupancy
_atom_site_symmetry_multiplicity
_atom_site_calc_flag
_atom_site_refinement_flags
_atom_site_disorder_assembly
_atom_site_disorder_group
Sc Sc 0.07381(3) 0.05906(3) 0.83336(3) 0.04813(17) Uani 1 1 d . . .
O1 O 0.1560(2) 0.13633(18) 0.70691(9) 0.0803(8) Uani 1 1 d . . .
O2 O 0.26917(18) 0.2187(2) 0.78206(10) 0.0815(9) Uani 1 1 d . . .
O3 O 0.0000 0.0000 0.97982(17) 0.145(3) Uani 1 2 d S . .
Li1 Li 0.1773(4) 0.1451(4) 0.7705(2) 0.0658(14) Uani 1 1 d . . .
Li2 Li 0.0000 0.0000 0.9148(3) 0.079(3) Uani 1 2 d S . .
C1 C 0.1224(4) 0.0919(3) 0.90291(16) 0.0913(15) Uani 1 1 d . . .
H1A H 0.1476 0.0435 0.9165 0.137 Uiso 1 1 calc R . .
H1B H 0.0771 0.1108 0.9217 0.137 Uiso 1 1 calc R . .
H1C H 0.1634 0.1355 0.9003 0.137 Uiso 1 1 calc R . .
C2 C 0.0000 0.0000 0.77220(18) 0.0608(12) Uani 1 2 d S . .
H2A H -0.0141 -0.0548 0.7613 0.091 Uiso 0.50 1 d PR . .
H2B H 0.0545 0.0152 0.7613 0.091 Uiso 0.50 1 d PR . .
H2C H -0.0404 0.0396 0.7613 0.091 Uiso 0.50 1 d PR . .
C3 C 0.0656(2) -0.0830(2) 0.86396(14) 0.0606(9) Uani 1 1 d . . .
H3A H 0.0292 -0.1202 0.8802 0.091 Uiso 1 1 d R . .
H3B H 0.1029 -0.0564 0.8850 0.091 Uiso 1 1 d R . .
H3C H 0.0974 -0.1142 0.8420 0.091 Uiso 1 1 d R . .
C4 C 0.0684(2) 0.1948(2) 0.80586(14) 0.0636(9) Uani 1 1 d . . .
H4A H 0.1241 0.2153 0.8014 0.095 Uiso 1 1 calc R . .
H4B H 0.0399 0.2297 0.8274 0.095 Uiso 1 1 calc R . .
H4C H 0.0389 0.1956 0.7774 0.095 Uiso 1 1 calc R . .
C5 C 0.2013(2) 0.0254(2) 0.80262(15) 0.0691(10) Uani 1 1 d . . .
H5A H 0.2194 0.0696 0.7828 0.104 Uiso 1 1 calc R . .
H5B H 0.1965 -0.0255 0.7855 0.104 Uiso 1 1 calc R . .
H5C H 0.2413 0.0180 0.8266 0.104 Uiso 1 1 calc R . .
C6 C 0.1673(3) 0.0632(3) 0.68086(16) 0.0911(15) Uani 1 1 d . . .
H6A H 0.1570 0.0140 0.6993 0.109 Uiso 1 1 calc R . .
H6B H 0.2239 0.0605 0.6692 0.109 Uiso 1 1 calc R . .
C7 C 0.1088(4) 0.0677(4) 0.6443(2) 0.110(2) Uani 1 1 d . . .
H7A H 0.1381 0.0743 0.6156 0.132 Uiso 1 1 calc R . .
H7B H 0.0763 0.0167 0.6429 0.132 Uiso 1 1 calc R . .
C8 C 0.0564(7) 0.1355(5) 0.6516(3) 0.162(4) Uani 1 1 d . . .
H8A H 0.0034 0.1172 0.6642 0.194 Uiso 1 1 calc R . .
H8B H 0.0460 0.1649 0.6233 0.194 Uiso 1 1 calc R . .
C9 C 0.0998(6) 0.1894(4) 0.68375(19) 0.141(3) Uani 1 1 d . . .
H9A H 0.1297 0.2333 0.6679 0.169 Uiso 1 1 calc R . .
H9B H 0.0607 0.2147 0.7049 0.169 Uiso 1 1 calc R . .
C10 C 0.2862(3) 0.2410(4) 0.82678(17) 0.0943(16) Uani 1 1 d . . .
H10A H 0.3008 0.2997 0.8275 0.113 Uiso 1 1 calc R . .
H10B H 0.2356 0.2340 0.8446 0.113 Uiso 1 1 calc R . .
C11 C 0.3489(5) 0.1965(5) 0.8471(2) 0.133(3) Uani 1 1 d . . .
H11A H 0.3401 0.1379 0.8421 0.200 Uiso 1 1 calc R . .
H11B H 0.3490 0.2076 0.8793 0.200 Uiso 1 1 calc R . .
H11C H 0.4017 0.2127 0.8343 0.200 Uiso 1 1 calc R . .
C12 C 0.3331(3) 0.2342(4) 0.7509(2) 0.1045(17) Uani 1 1 d . . .
H12A H 0.3860 0.2345 0.7670 0.125 Uiso 1 1 calc R . .
H12B H 0.3348 0.1889 0.7290 0.125 Uiso 1 1 calc R . .
C13 C 0.3251(6) 0.3069(4) 0.7282(3) 0.164(4) Uani 1 1 d . . .
H13A H 0.2734 0.3068 0.7116 0.246 Uiso 1 1 calc R . .
H13B H 0.3709 0.3131 0.7073 0.246 Uiso 1 1 calc R . .
H13C H 0.3252 0.3524 0.7495 0.246 Uiso 1 1 calc R . .
C14 C 0.0396(12) -0.0547(7) 1.0056(4) 0.316(14) Uani 1 1 d . . .
H14A H 0.0694 -0.0193 1.0269 0.380 Uiso 1 1 calc R . .
H14B H -0.0054 -0.0792 1.0232 0.380 Uiso 1 1 calc R . .
C15 C 0.0830(5) -0.1080(7) 1.0012(5) 0.194(6) Uani 1 1 d . . .
H15A H 0.0884 -0.1375 1.0295 0.291 Uiso 1 1 calc R . .
H15B H 0.1368 -0.0875 0.9919 0.291 Uiso 1 1 calc R . .
H15C H 0.0616 -0.1451 0.9783 0.291 Uiso 1 1 calc R . .

loop_
_atom_site_aniso_label
_atom_site_aniso_U_11
_atom_site_aniso_U_22
_atom_site_aniso_U_33
_atom_site_aniso_U_23
_atom_site_aniso_U_13
_atom_site_aniso_U_12
Sc 0.0460(3) 0.0440(3) 0.0544(3) -0.0057(3) -0.0073(3) 0.0017(2)
O1 0.098(2) 0.0796(18) 0.0638(15) -0.0073(14) 0.0058(14) -0.0325(16)
O2 0.0648(15) 0.099(2) 0.0810(18) -0.0212(15) 0.0180(13) -0.0365(15)
O3 0.251(9) 0.127(5) 0.057(3) 0.000 0.000 0.109(6)
Li1 0.055(3) 0.075(4) 0.067(3) -0.011(3) 0.004(3) -0.015(3)
Li2 0.110(8) 0.071(6) 0.054(5) 0.000 0.000 0.014(5)
C1 0.131(4) 0.069(2) 0.074(3) -0.021(2) -0.037(3) 0.010(3)
C2 0.050(2) 0.078(3) 0.054(3) 0.000 0.000 -0.022(2)
C3 0.070(2) 0.0498(17) 0.062(2) -0.0027(14) -0.0089(16) 0.0144(15)
C4 0.0534(17) 0.0499(18) 0.087(2) 0.0026(17) 0.0101(16) 0.0005(13)
C5 0.0458(16) 0.0583(19) 0.103(3) -0.0171(19) -0.0074(17) 0.0020(14)
C6 0.077(3) 0.118(4) 0.078(3) -0.031(3) 0.014(2) -0.010(3)
C7 0.087(4) 0.126(5) 0.118(5) -0.036(4) -0.004(3) -0.013(3)
C8 0.235(11) 0.135(7) 0.114(5) -0.009(5) -0.064(6) 0.041(6)
C9 0.266(10) 0.078(3) 0.078(3) 0.005(3) -0.017(5) -0.002(5)
C10 0.079(3) 0.121(4) 0.083(3) -0.043(3) 0.013(2) -0.044(3)
C11 0.147(6) 0.142(5) 0.111(4) 0.011(4) -0.024(4) -0.072(5)
C12 0.071(3) 0.140(5) 0.102(4) 0.013(3) 0.024(3) -0.012(3)
C13 0.258(11) 0.076(3) 0.158(7) 0.009(4) 0.108(7) 0.020(5)
C14 0.58(3) 0.227(13) 0.138(9) 0.052(7) -0.047(11) 0.25(2)
C15 0.103(5) 0.206(10) 0.273(15) 0.136(11) -0.050(7) -0.002(6)

loop_
_atom_type_symbol
_atom_type_description
_atom_type_scat_dispersion_real
_atom_type_scat_dispersion_imag
_atom_type_scat_source
C C 0.0033 0.0016 'International Tables Vol C Tables 4.2.6.8 and 6.1.1.4'
H H 0.0000 0.0000 'International Tables Vol C Tables 4.2.6.8 and 6.1.1.4'
Li Li -0.0003 0.0001 'International Tables Vol C Tables 4.2.6.8 and 6.1.1.4'
O O 0.0106 0.0060 'International Tables Vol C Tables 4.2.6.8 and 6.1.1.4'
Sc Sc 0.2519 0.3716 'International Tables Vol C Tables 4.2.6.8 and 6.1.1.4'

loop_
_geom_angle_atom_site_label_1
_geom_angle_atom_site_label_2
_geom_angle_atom_site_label_3
_geom_angle
_geom_angle_site_symmetry_1
_geom_angle_site_symmetry_3
_geom_angle_publ_flag
C1 Sc C5 95.99(19) . . ?
C1 Sc C4 96.33(17) . . ?
C5 Sc C4 96.68(14) . . ?
C1 Sc C2 164.38(19) . . ?
C5 Sc C2 92.99(11) . . ?
C4 Sc C2 95.29(12) . . ?
C1 Sc C3 86.87(19) . 2 ?
C5 Sc C3 175.12(13) . 2 ?
C4 Sc C3 86.92(11) . 2 ?
C2 Sc C3 83.36(11) . 2 ?
C1 Sc C3 84.39(16) . . ?
C5 Sc C3 88.51(13) . . ?
C4 Sc C3 174.65(12) . . ?
C2 Sc C3 83.09(11) . . ?
C3 Sc C3 87.83(14) 2 . ?
C1 Sc Li2 57.0(2) . . ?
C5 Sc Li2 128.69(12) . . ?
C4 Sc Li2 126.26(10) . . ?
C2 Sc Li2 107.54(15) . . ?
C3 Sc Li2 50.10(10) 2 . ?
C3 Sc Li2 50.01(11) . . ?
C1 Sc Li1 106.0(2) . . ?
C5 Sc Li1 48.62(17) . . ?
C4 Sc Li1 48.75(17) . . ?
C2 Sc Li1 89.53(15) . . ?
C3 Sc Li1 134.29(17) 2 . ?
C3 Sc Li1 136.12(17) . . ?
Li2 Sc Li1 162.91(17) . . ?
C1 Sc Sc 114.61(17) . 2 ?
C5 Sc Sc 123.20(9) . 2 ?
C4 Sc Sc 123.78(9) . 2 ?
C2 Sc Sc 49.88(9) . 2 ?
C3 Sc Sc 51.91(9) 2 2 ?
C3 Sc Sc 51.54(8) . 2 ?
Li2 Sc Sc 57.66(11) . 2 ?
Li1 Sc Sc 139.40(13) . 2 ?
C1 Sc H2B 167.1 . . ?
C5 Sc H2B 71.3 . . ?
C4 Sc H2B 87.7 . . ?
C2 Sc H2B 24.0 . . ?
C3 Sc H2B 105.6 2 . ?
C3 Sc H2B 92.7 . . ?
Li2 Sc H2B 129.2 . . ?
Li1 Sc H2B 67.7 . . ?
Sc Sc H2B 72.4 2 . ?
C6 O1 C9 108.7(4) . . ?
C6 O1 Li1 124.8(4) . . ?
C9 O1 Li1 122.9(4) . . ?
C10 O2 C12 115.5(4) . . ?
C10 O2 Li1 118.5(3) . . ?
C12 O2 Li1 123.8(4) . . ?
C14 O3 C14 110.1(14) . 2 ?
C14 O3 Li2 125.0(7) . . ?
C14 O3 Li2 125.0(7) 2 . ?
O1 Li1 O2 110.9(3) . . ?
O1 Li1 Sc 119.9(3) . . ?
O2 Li1 Sc 129.2(3) . . ?
O3 Li2 C3 131.4(2) . 2 ?
O3 Li2 C3 131.4(2) . . ?
C3 Li2 C3 97.3(4) 2 . ?
O3 Li2 C1 98.1(2) . 2 ?
C3 Li2 C1 83.6(2) 2 2 ?
C3 Li2 C1 85.7(2) . 2 ?
O3 Li2 Sc 147.66(11) . 2 ?
C3 Li2 Sc 56.2(2) 2 2 ?
C3 Li2 Sc 55.9(2) . 2 ?
C1 Li2 Sc 49.60(16) 2 2 ?
O3 Li2 Sc 147.66(11) . . ?
C3 Li2 Sc 55.9(2) 2 . ?
C3 Li2 Sc 56.2(2) . . ?
C1 Li2 Sc 114.2(3) 2 . ?
Sc Li2 Sc 64.7(2) 2 . ?
O3 Li2 H3A 117.1 . . ?
C3 Li2 H3A 107.8 2 . ?
C3 Li2 H3A 24.7 . . ?
C1 Li2 H3A 65.7 2 . ?
Sc Li2 H3A 54.1 2 . ?
Sc Li2 H3A 79.4 . . ?
O3 Li2 H3B 114.9 . . ?
C3 Li2 H3B 110.4 2 . ?
C3 Li2 H3B 25.2 . . ?
C1 Li2 H3B 108.2 2 . ?
Sc Li2 H3B 80.2 2 . ?
Sc Li2 H3B 57.1 . . ?
H3A Li2 H3B 42.6 . . ?
Sc C1 H1A 109.5 . . ?
Sc C1 H1B 109.5 . . ?
H1A C1 H1B 109.5 . . ?
Sc C1 H1C 109.5 . . ?
H1A C1 H1C 109.5 . . ?
H1B C1 H1C 109.5 . . ?
Sc C2 Sc 80.24(17) . 2 ?
Sc C2 H2A 137.8 . . ?
Sc C2 H2A 76.7 2 . ?
Sc C2 H2B 72.3 . . ?
Sc C2 H2B 144.5 2 . ?
H2A C2 H2B 109.5 . . ?
Sc C2 H2C 109.2 . . ?
Sc C2 H2C 100.5 2 . ?
H2A C2 H2C 109.5 . . ?
H2B C2 H2C 109.5 . . ?
Li2 C3 Sc 74.01(17) . 2 ?
Li2 C3 Sc 73.76(17) . . ?
Sc C3 Sc 76.55(10) 2 . ?
Li2 C3 H3A 75.7 . . ?
Sc C3 H3A 74.0 2 . ?
Sc C3 H3A 142.2 . . ?
Li2 C3 H3B 66.5 . . ?
Sc C3 H3B 137.5 2 . ?
Sc C3 H3B 77.9 . . ?
H3A C3 H3B 109.5 . . ?
Li2 C3 H3C 174.5 . . ?
Sc C3 H3C 108.7 2 . ?
Sc C3 H3C 102.0 . . ?
H3A C3 H3C 109.5 . . ?
H3B C3 H3C 109.5 . . ?
Sc C4 H4A 109.5 . . ?
Sc C4 H4B 109.5 . . ?
H4A C4 H4B 109.5 . . ?
Sc C4 H4C 109.5 . . ?
H4A C4 H4C 109.5 . . ?
H4B C4 H4C 109.5 . . ?
Sc C5 H5A 109.5 . . ?
Sc C5 H5B 109.5 . . ?
H5A C5 H5B 109.5 . . ?
Sc C5 H5C 109.5 . . ?
H5A C5 H5C 109.5 . . ?
H5B C5 H5C 109.5 . . ?
O1 C6 C7 106.4(5) . . ?
O1 C6 H6A 110.5 . . ?
C7 C6 H6A 110.5 . . ?
O1 C6 H6B 110.5 . . ?
C7 C6 H6B 110.5 . . ?
H6A C6 H6B 108.6 . . ?
C8 C7 C6 108.6(5) . . ?
C8 C7 H7A 110.0 . . ?
C6 C7 H7A 110.0 . . ?
C8 C7 H7B 110.0 . . ?
C6 C7 H7B 110.0 . . ?
H7A C7 H7B 108.3 . . ?
C7 C8 C9 106.0(7) . . ?
C7 C8 H8A 110.5 . . ?
C9 C8 H8A 110.5 . . ?
C7 C8 H8B 110.5 . . ?
C9 C8 H8B 110.5 . . ?
H8A C8 H8B 108.7 . . ?
O1 C9 C8 105.1(5) . . ?
O1 C9 H9A 110.7 . . ?
C8 C9 H9A 110.7 . . ?
O1 C9 H9B 110.7 . . ?
C8 C9 H9B 110.7 . . ?
H9A C9 H9B 108.8 . . ?
C11 C10 O2 115.1(5) . . ?
C11 C10 H10A 108.5 . . ?
O2 C10 H10A 108.5 . . ?
C11 C10 H10B 108.5 . . ?
O2 C10 H10B 108.5 . . ?
H10A C10 H10B 107.5 . . ?
C10 C11 H11A 109.5 . . ?
C10 C11 H11B 109.5 . . ?
H11A C11 H11B 109.5 . . ?
C10 C11 H11C 109.5 . . ?
H11A C11 H11C 109.5 . . ?
H11B C11 H11C 109.5 . . ?
C13 C12 O2 114.1(6) . . ?
C13 C12 H12A 108.7 . . ?
O2 C12 H12A 108.7 . . ?
C13 C12 H12B 108.7 . . ?
O2 C12 H12B 108.7 . . ?
H12A C12 H12B 107.6 . . ?
C12 C13 H13A 109.5 . . ?
C12 C13 H13B 109.5 . . ?
H13A C13 H13B 109.5 . . ?
C12 C13 H13C 109.5 . . ?
H13A C13 H13C 109.5 . . ?
H13B C13 H13C 109.5 . . ?
C15 C14 O3 138.2(13) . . ?
C15 C14 H14A 102.5 . . ?
O3 C14 H14A 102.5 . . ?
C15 C14 H14B 102.5 . . ?
O3 C14 H14B 102.5 . . ?
H14A C14 H14B 104.9 . . ?
C14 C15 H15A 109.5 . . ?
C14 C15 H15B 109.5 . . ?
H15A C15 H15B 109.5 . . ?
C14 C15 H15C 109.5 . . ?
H15A C15 H15C 109.5 . . ?
H15B C15 H15C 109.5 . . ?

loop_
_geom_bond_atom_site_label_1
_geom_bond_atom_site_label_2
_geom_bond_distance
_geom_bond_site_symmetry_2
_geom_bond_publ_flag
Sc C1 2.294(4) . ?
Sc C5 2.343(4) . ?
Sc C4 2.368(4) . ?
Sc C2 2.397(4) . ?
Sc C3 2.487(4) 2 ?
Sc C3 2.500(4) . ?
Sc Li2 2.888(8) . ?
Sc Li1 2.896(7) . ?
Sc Sc 3.0894(13) 2 ?
Sc H2B 2.2972 . ?
O1 C6 1.439(5) . ?
O1 C9 1.441(8) . ?
O1 Li1 1.942(7) . ?
O2 C10 1.416(5) . ?
O2 C12 1.424(6) . ?
O2 Li1 1.955(6) . ?
O3 C14 1.347(9) . ?
O3 C14 1.347(9) 2 ?
O3 Li2 1.950(11) . ?
Li2 C3 2.304(8) 2 ?
Li2 C3 2.304(8) . ?
Li2 C1 2.526(7) 2 ?
Li2 Sc 2.888(8) 2 ?
Li2 H3A 2.2713 . ?
Li2 H3B 2.1149 . ?
C1 H1A 0.9800 . ?
C1 H1B 0.9800 . ?
C1 H1C 0.9800 . ?
C2 Sc 2.397(4) 2 ?
C2 H2A 0.9800 . ?
C2 H2B 0.9800 . ?
C2 H2C 0.9800 . ?
C3 Sc 2.487(4) 2 ?
C3 H3A 0.9800 . ?
C3 H3B 0.9800 . ?
C3 H3C 0.9800 . ?
C4 H4A 0.9800 . ?
C4 H4B 0.9800 . ?
C4 H4C 0.9800 . ?
C5 H5A 0.9800 . ?
C5 H5B 0.9800 . ?
C5 H5C 0.9800 . ?
C6 C7 1.456(8) . ?
C6 H6A 0.9900 . ?
C6 H6B 0.9900 . ?
C7 C8 1.417(10) . ?
C7 H7A 0.9900 . ?
C7 H7B 0.9900 . ?
C8 C9 1.484(10) . ?
C8 H8A 0.9900 . ?
C8 H8B 0.9900 . ?
C9 H9A 0.9900 . ?
C9 H9B 0.9900 . ?
C10 C11 1.397(9) . ?
C10 H10A 0.9900 . ?
C10 H10B 0.9900 . ?
C11 H11A 0.9800 . ?
C11 H11B 0.9800 . ?
C11 H11C 0.9800 . ?
C12 C13 1.374(9) . ?
C12 H12A 0.9900 . ?
C12 H12B 0.9900 . ?
C13 H13A 0.9800 . ?
C13 H13B 0.9800 . ?
C13 H13C 0.9800 . ?
C14 C15 1.130(16) . ?
C14 H14A 0.9900 . ?
C14 H14B 0.9900 . ?
C15 H15A 0.9800 . ?
C15 H15B 0.9800 . ?
C15 H15C 0.9800 . ?

loop_
_geom_torsion_atom_site_label_1
_geom_torsion_atom_site_label_2
_geom_torsion_atom_site_label_3
_geom_torsion_atom_site_label_4
_geom_torsion
_geom_torsion_site_symmetry_1
_geom_torsion_site_symmetry_2
_geom_torsion_site_symmetry_3
_geom_torsion_site_symmetry_4
_geom_torsion_publ_flag
C6 O1 Li1 O2 113.4(4) . . . . ?
C9 O1 Li1 O2 -90.8(6) . . . . ?
C6 O1 Li1 Sc -68.7(5) . . . . ?
C9 O1 Li1 Sc 87.1(6) . . . . ?
C10 O2 Li1 O1 171.6(4) . . . . ?
C12 O2 Li1 O1 -26.0(6) . . . . ?
C10 O2 Li1 Sc -6.1(6) . . . . ?
C12 O2 Li1 Sc 156.4(4) . . . . ?
C1 Sc Li1 O1 -178.7(3) . . . . ?
C5 Sc Li1 O1 97.5(4) . . . . ?
C4 Sc Li1 O1 -94.3(4) . . . . ?
C2 Sc Li1 O1 3.1(3) . . . . ?
C3 Sc Li1 O1 -77.1(4) 2 . . . ?
C3 Sc Li1 O1 82.6(4) . . . . ?
Li2 Sc Li1 O1 -174.21(19) . . . . ?
Sc Sc Li1 O1 2.2(5) 2 . . . ?
C1 Sc Li1 O2 -1.2(5) . . . . ?
C5 Sc Li1 O2 -85.0(4) . . . . ?
C4 Sc Li1 O2 83.2(4) . . . . ?
C2 Sc Li1 O2 -179.4(4) . . . . ?
C3 Sc Li1 O2 100.4(4) 2 . . . ?
C3 Sc Li1 O2 -99.9(4) . . . . ?
Li2 Sc Li1 O2 3.3(8) . . . . ?
Sc Sc Li1 O2 179.7(3) 2 . . . ?
C14 O3 Li2 C3 177.6(10) . . . 2 ?
C14 O3 Li2 C3 -2.4(10) 2 . . 2 ?
C14 O3 Li2 C3 -2.4(10) . . . . ?
C14 O3 Li2 C3 177.6(10) 2 . . . ?
C14 O3 Li2 C1 89.0(10) . . . 2 ?
C14 O3 Li2 C1 -91.0(10) 2 . . 2 ?
C14 O3 Li2 Sc 87.2(10) . . . 2 ?
C14 O3 Li2 Sc -92.8(10) 2 . . 2 ?
C14 O3 Li2 Sc -92.8(10) . . . . ?
C14 O3 Li2 Sc 87.2(10) 2 . . . ?
C1 Sc Li2 O3 2.31(15) . . . . ?
C5 Sc Li2 O3 71.14(14) . . . . ?
C4 Sc Li2 O3 -69.41(14) . . . . ?
C2 Sc Li2 O3 180.0 . . . . ?
C3 Sc Li2 O3 -114.98(14) 2 . . . ?
C3 Sc Li2 O3 115.46(13) . . . . ?
Li1 Sc Li2 O3 -2.8(5) . . . . ?
Sc Sc Li2 O3 180.0 2 . . . ?
C1 Sc Li2 C3 117.3(2) . . . 2 ?
C5 Sc Li2 C3 -173.89(17) . . . 2 ?
C4 Sc Li2 C3 45.6(2) . . . 2 ?
C2 Sc Li2 C3 -65.02(14) . . . 2 ?
C3 Sc Li2 C3 -129.6(2) . . . 2 ?
Li1 Sc Li2 C3 112.2(5) . . . 2 ?
Sc Sc Li2 C3 -65.02(14) 2 . . 2 ?
C1 Sc Li2 C3 -113.1(2) . . . . ?
C5 Sc Li2 C3 -44.3(2) . . . . ?
C4 Sc Li2 C3 175.13(16) . . . . ?
C2 Sc Li2 C3 64.54(13) . . . . ?
C3 Sc Li2 C3 129.6(2) 2 . . . ?
Li1 Sc Li2 C3 -118.2(5) . . . . ?
Sc Sc Li2 C3 64.54(13) 2 . . . ?
C1 Sc Li2 C1 -179.62(3) . . . 2 ?
C5 Sc Li2 C1 -110.79(18) . . . 2 ?
C4 Sc Li2 C1 108.66(19) . . . 2 ?
C2 Sc Li2 C1 -1.93(12) . . . 2 ?
C3 Sc Li2 C1 63.09(18) 2 . . 2 ?
C3 Sc Li2 C1 -66.47(18) . . . 2 ?
Li1 Sc Li2 C1 175.3(5) . . . 2 ?
Sc Sc Li2 C1 -1.93(12) 2 . . 2 ?
C1 Sc Li2 Sc -177.69(15) . . . 2 ?
C5 Sc Li2 Sc -108.86(14) . . . 2 ?
C4 Sc Li2 Sc 110.59(14) . . . 2 ?
C2 Sc Li2 Sc 0.0 . . . 2 ?
C3 Sc Li2 Sc 65.02(14) 2 . . 2 ?
C3 Sc Li2 Sc -64.54(13) . . . 2 ?
Li1 Sc Li2 Sc 177.2(5) . . . 2 ?
C1 Sc C2 Sc 7.2(5) . . . 2 ?
C5 Sc C2 Sc 132.30(11) . . . 2 ?
C4 Sc C2 Sc -130.70(9) . . . 2 ?
C3 Sc C2 Sc -44.43(8) 2 . . 2 ?
C3 Sc C2 Sc 44.17(9) . . . 2 ?
Li2 Sc C2 Sc 0.0 . . . 2 ?
Li1 Sc C2 Sc -179.18(14) . . . 2 ?
O3 Li2 C3 Sc 139.76(7) . . . 2 ?
C3 Li2 C3 Sc -40.24(6) 2 . . 2 ?
C1 Li2 C3 Sc 42.74(17) 2 . . 2 ?
Sc Li2 C3 Sc -80.29(11) . . . 2 ?
O3 Li2 C3 Sc -139.95(7) . . . . ?
C3 Li2 C3 Sc 40.05(7) 2 . . . ?
C1 Li2 C3 Sc 123.0(2) 2 . . . ?
Sc Li2 C3 Sc 80.29(11) 2 . . . ?
C1 Sc C3 Li2 50.8(2) . . . . ?
C5 Sc C3 Li2 146.94(17) . . . . ?
C4 Sc C3 Li2 -47.3(17) . . . . ?
C2 Sc C3 Li2 -119.86(17) . . . . ?
C3 Sc C3 Li2 -36.29(17) 2 . . . ?
Li1 Sc C3 Li2 158.1(2) . . . . ?
Sc Sc C3 Li2 -76.98(15) 2 . . . ?
C1 Sc C3 Sc 127.76(17) . . . 2 ?
C5 Sc C3 Sc -136.08(12) . . . 2 ?
C4 Sc C3 Sc 29.7(17) . . . 2 ?
C2 Sc C3 Sc -42.88(9) . . . 2 ?
C3 Sc C3 Sc 40.69(16) 2 . . 2 ?
Li2 Sc C3 Sc 76.98(15) . . . 2 ?
Li1 Sc C3 Sc -124.9(2) . . . 2 ?
C9 O1 C6 C7 -7.4(7) . . . . ?
Li1 O1 C6 C7 151.3(5) . . . . ?
O1 C6 C7 C8 -7.8(8) . . . . ?
C6 C7 C8 C9 19.3(9) . . . . ?
C6 O1 C9 C8 18.9(8) . . . . ?
Li1 O1 C9 C8 -140.3(6) . . . . ?
C7 C8 C9 O1 -23.3(9) . . . . ?
C12 O2 C10 C11 -65.3(7) . . . . ?
Li1 O2 C10 C11 98.6(5) . . . . ?
C10 O2 C12 C13 -96.3(8) . . . . ?
Li1 O2 C12 C13 100.8(8) . . . . ?
C14 O3 C14 C15 -175(3) 2 . . . ?
Li2 O3 C14 C15 5(3) . . . . ?
